data_1543964
loop_
_publ_author_name
'Hai-Juan Du'
'Li-Wei Mi'
'Zhong-Cheng Yue'
'Yun-Yin Niu'
'Hong-Wei Hou'

_publ_section_title
;
 Templated fabrication, isomer recognition of series of
 1,1'-(alkane-1,omega-diyl)-bis(3-methylimidazolium)-induced
 polyoxometalates (omega = 1-11)
;
_journal_name_full 'Inorganica Chimica Acta'
_journal_page_first 418
_journal_page_last 426
_journal_paper_doi 10.1016/j.ica.2013.09.050
_journal_volume 409B
_journal_year 2014
_chemical_formula_sum 'C9 H16 Mo4 N4 O14'
_chemical_formula_weight 788.02
_space_group_IT_number 2
_symmetry_cell_setting triclinic
_symmetry_space_group_name_Hall '-P 1'
_symmetry_space_group_name_H-M 'P -1'
_atom_sites_solution_hydrogens geom
_atom_sites_solution_primary direct
_atom_sites_solution_secondary difmap
_cell_angle_alpha 96.767(6)
_cell_angle_beta 99.435(7)
_cell_angle_gamma 98.926(7)
_cell_formula_units_Z 4
_cell_length_a 10.4630(10)
_cell_length_b 10.7400(8)
_cell_length_c 18.3383(13)
_cell_measurement_reflns_used 7251
_cell_measurement_temperature 296(2)
_cell_measurement_theta_max 26.3090
_cell_measurement_theta_min 2.9898
_cell_volume 1986.4(3)
_computing_cell_refinement 'Bruker FRAMBO'
_computing_data_collection 'Bruker FRAMBO'
_computing_data_reduction 'Bruker SAINT'
_computing_molecular_graphics 'Bruker SHELXTL'
_computing_publication_material 'Bruker SHELXTL'
_computing_structure_refinement 'SHELXL-97 (Sheldrick, 1997)'
_computing_structure_solution 'SHELXS-97 (Sheldrick, 1990)'
_diffrn_ambient_temperature 296(2)
_diffrn_measured_fraction_theta_full 0.998
_diffrn_measured_fraction_theta_max 0.998
_diffrn_measurement_device_type 'multiwire proportional'
_diffrn_measurement_method 'phi and omega scans'
_diffrn_radiation_monochromator graphite
_diffrn_radiation_source 'fine-focus sealed tube'
_diffrn_radiation_type MoK\a
_diffrn_radiation_wavelength 0.71073
_diffrn_reflns_av_R_equivalents 0.0215
_diffrn_reflns_av_sigmaI/netI 0.0374
_diffrn_reflns_limit_h_max 12
_diffrn_reflns_limit_h_min -12
_diffrn_reflns_limit_k_max 11
_diffrn_reflns_limit_k_min -13
_diffrn_reflns_limit_l_max 22
_diffrn_reflns_limit_l_min -14
_diffrn_reflns_number 13036
_diffrn_reflns_theta_full 25.50
_diffrn_reflns_theta_max 25.50
_diffrn_reflns_theta_min 3.00
_diffrn_standards_decay_% 0
_diffrn_standards_interval_count 0
_diffrn_standards_interval_time 0
_diffrn_standards_number 0
_exptl_absorpt_coefficient_mu 2.547
_exptl_absorpt_correction_T_max 0.6169
_exptl_absorpt_correction_T_min 0.4693
_exptl_absorpt_correction_type multi-scan
_exptl_absorpt_process_details sadabs
_exptl_crystal_colour brown
_exptl_crystal_density_diffrn 2.635
_exptl_crystal_density_method 'not measured'
_exptl_crystal_description block
_exptl_crystal_F_000 1512
_exptl_crystal_size_max 0.35
_exptl_crystal_size_mid 0.26
_exptl_crystal_size_min 0.21
_refine_diff_density_max 0.467
_refine_diff_density_min -0.499
_refine_diff_density_rms 0.102
_refine_ls_extinction_method none
_refine_ls_goodness_of_fit_ref 1.077
_refine_ls_hydrogen_treatment constr
_refine_ls_matrix_type full
_refine_ls_number_parameters 562
_refine_ls_number_reflns 7374
_refine_ls_number_restraints 0
_refine_ls_restrained_S_all 1.077
_refine_ls_R_factor_all 0.0359
_refine_ls_R_factor_gt 0.0271
_refine_ls_shift/su_max 0.001
_refine_ls_shift/su_mean 0.000
_refine_ls_structure_factor_coef Fsqd
_refine_ls_weighting_details 'calc w=1/[\s^2^(Fo^2^)+(0.0187P)^2^+0.5316P] where P=(Fo^2^+2Fc^2^)/3'
_refine_ls_weighting_scheme calc
_refine_ls_wR_factor_gt 0.0562
_refine_ls_wR_factor_ref 0.0602
_reflns_number_gt 6247
_reflns_number_total 7374
_reflns_threshold_expression >2sigma(I)
_cod_data_source_file ICA-2014-409B-418-426-1.cif
_cod_data_source_block 1
_cod_depositor_comments
;
The following automatic conversions were performed:

'_journal_paper_doi' value
'http://dx.doi.org/10.1016/j.ica.2013.09.050' was changed to
'10.1016/j.ica.2013.09.050'.

Automatic conversion script
Id: cif_fix_values 6433 2018-09-21 13:16:33Z andrius 
;
_cod_original_sg_symbol_H-M P-1
_cod_database_code 1543964

loop_
_symmetry_equiv_pos_as_xyz
'x, y, z'
'-x, -y, -z'

loop_
_atom_site_label
_atom_site_type_symbol
_atom_site_fract_x
_atom_site_fract_y
_atom_site_fract_z
_atom_site_U_iso_or_equiv
_atom_site_adp_type
_atom_site_occupancy
_atom_site_symmetry_multiplicity
_atom_site_calc_flag
_atom_site_refinement_flags
_atom_site_disorder_assembly
_atom_site_disorder_group
Mo1 Mo 0.57032(3) 0.28168(3) 0.41480(2) 0.02444(9) Uani 1 1 d . . .
Mo2 Mo 0.44459(3) 0.24189(3) 0.56151(2) 0.02343(9) Uani 1 1 d . . .
Mo3 Mo 0.26098(3) -0.05376(3) 0.559306(19) 0.02276(9) Uani 1 1 d . . .
Mo4 Mo 0.61096(3) 0.01757(3) 0.586638(18) 0.01998(8) Uani 1 1 d . . .
Mo5 Mo 0.98915(3) 0.23733(3) 0.01644(2) 0.02562(9) Uani 1 1 d . . .
Mo6 Mo 0.97273(3) 0.47985(3) 0.15231(2) 0.02467(9) Uani 1 1 d . . .
Mo7 Mo 1.16590(3) 0.75107(3) 0.15196(2) 0.02609(9) Uani 1 1 d . . .
Mo8 Mo 0.82682(3) 0.49737(3) -0.013227(19) 0.02137(9) Uani 1 1 d . . .
O1 O 0.5344(3) 0.3594(3) 0.34132(17) 0.0428(8) Uani 1 1 d . . .
O2 O 0.6973(2) 0.3815(3) 0.47237(16) 0.0336(7) Uani 1 1 d . . .
O3 O 0.4334(2) 0.3067(3) 0.46990(15) 0.0268(6) Uani 1 1 d . . .
O4 O 0.5675(2) 0.1204(2) 0.49556(14) 0.0216(6) Uani 1 1 d . . .
O5 O 0.5775(3) 0.3430(3) 0.61473(16) 0.0345(7) Uani 1 1 d . . .
O6 O 0.3121(2) 0.2878(3) 0.59207(17) 0.0370(7) Uani 1 1 d . . .
O7 O 0.2995(2) 0.0624(2) 0.48762(14) 0.0216(6) Uani 1 1 d . . .
O8 O 0.1365(2) -0.1623(3) 0.50523(16) 0.0343(7) Uani 1 1 d . . .
O9 O 0.1867(2) 0.0314(3) 0.61899(16) 0.0349(7) Uani 1 1 d . . .
O10 O 0.3325(2) -0.1601(3) 0.62540(14) 0.0257(6) Uani 1 1 d . . .
O11 O 0.4609(2) 0.0902(3) 0.61165(14) 0.0232(6) Uani 1 1 d . . .
O12 O 0.5923(2) -0.1090(3) 0.63750(14) 0.0274(6) Uani 1 1 d . . .
O13 O 0.7357(2) 0.1261(3) 0.63799(15) 0.0306(7) Uani 1 1 d . . .
O14 O 0.9471(3) 0.1511(3) 0.08299(17) 0.0386(8) Uani 1 1 d . . .
O15 O 0.8378(2) 0.1798(2) -0.05934(15) 0.0300(7) Uani 1 1 d . . .
O16 O 1.1059(3) 0.1682(3) -0.01850(17) 0.0392(8) Uani 1 1 d . . .
O17 O 0.8603(2) 0.3822(2) 0.05854(14) 0.0228(6) Uani 1 1 d . . .
O18 O 1.1083(2) 0.3876(2) 0.07893(14) 0.0235(6) Uani 1 1 d . . .
O19 O 0.9845(3) 0.3646(3) 0.20710(16) 0.0367(7) Uani 1 1 d . . .
O20 O 0.8571(2) 0.5580(3) 0.18121(16) 0.0361(7) Uani 1 1 d . . .
O21 O 1.1308(2) 0.5970(3) 0.19457(14) 0.0278(6) Uani 1 1 d . . .
O22 O 1.0028(2) 0.6012(2) 0.05576(14) 0.0229(6) Uani 1 1 d . . .
O23 O 1.0525(3) 0.8275(3) 0.18492(16) 0.0361(7) Uani 1 1 d . . .
O24 O 1.3130(3) 0.8297(3) 0.20077(16) 0.0398(8) Uani 1 1 d . . .
O25 O 0.7157(2) 0.5734(3) 0.02154(16) 0.0349(7) Uani 1 1 d . . .
O26 O 0.7332(2) 0.3828(3) -0.08539(15) 0.0278(7) Uani 1 1 d . . .
O27 O 0.3157(3) 0.0377(3) 0.03481(19) 0.0517(9) Uani 1 1 d . . .
H1W H 0.2714 -0.0261 0.0482 0.078 Uiso 1 1 d R . .
H2W H 0.2682 0.0925 0.0233 0.078 Uiso 1 1 d R . .
O28 O 0.3619(3) 0.4850(3) 0.2354(2) 0.0618(10) Uani 1 1 d . . .
H3W H 0.2858 0.5009 0.2200 0.093 Uiso 1 1 d R . .
H4W H 0.3781 0.4992 0.2828 0.093 Uiso 1 1 d R . .
N1 N 0.1734(3) 0.1623(3) 0.26396(19) 0.0302(8) Uani 1 1 d . . .
N2 N 0.1603(3) 0.2762(3) 0.3657(2) 0.0297(8) Uani 1 1 d . . .
N3 N 0.0766(3) 0.4641(3) 0.40355(19) 0.0294(8) Uani 1 1 d . . .
N4 N -0.0169(3) 0.6153(3) 0.36631(18) 0.0259(8) Uani 1 1 d . . .
N5 N 0.6510(3) -0.1734(4) 0.20766(19) 0.0321(9) Uani 1 1 d . . .
N6 N 0.7179(3) 0.0246(4) 0.20419(19) 0.0320(9) Uani 1 1 d . . .
N7 N 0.6459(3) 0.2107(3) 0.1603(2) 0.0327(9) Uani 1 1 d . . .
N8 N 0.5512(3) 0.2461(4) 0.0547(2) 0.0360(9) Uani 1 1 d . . .
C1 C 0.2124(4) 0.2745(4) 0.3050(2) 0.0306(10) Uani 1 1 d . . .
H1 H 0.2681 0.3423 0.2932 0.037 Uiso 1 1 calc R . .
C2 C 0.0934(4) 0.0880(4) 0.2998(3) 0.0360(11) Uani 1 1 d . . .
H2 H 0.0527 0.0038 0.2830 0.043 Uiso 1 1 calc R . .
C3 C 0.0841(4) 0.1573(4) 0.3630(3) 0.0347(11) Uani 1 1 d . . .
H3 H 0.0359 0.1312 0.3986 0.042 Uiso 1 1 calc R . .
C4 C 0.2187(5) 0.1240(5) 0.1943(3) 0.0501(13) Uani 1 1 d . . .
H4A H 0.2560 0.1985 0.1756 0.075 Uiso 1 1 calc R . .
H4B H 0.1454 0.0769 0.1578 0.075 Uiso 1 1 calc R . .
H4C H 0.2841 0.0715 0.2039 0.075 Uiso 1 1 calc R . .
C5 C 0.1765(4) 0.3871(4) 0.4229(3) 0.0367(11) Uani 1 1 d . . .
H5A H 0.1694 0.3591 0.4707 0.044 Uiso 1 1 calc R . .
H5B H 0.2633 0.4380 0.4275 0.044 Uiso 1 1 calc R . .
C6 C 0.0966(4) 0.5756(4) 0.3808(2) 0.0292(10) Uani 1 1 d . . .
H6 H 0.1778 0.6197 0.3758 0.035 Uiso 1 1 calc R . .
C7 C -0.0555(4) 0.4289(4) 0.4043(3) 0.0371(11) Uani 1 1 d . . .
H7 H -0.0963 0.3544 0.4182 0.045 Uiso 1 1 calc R . .
C8 C -0.1132(4) 0.5237(4) 0.3811(3) 0.0345(11) Uani 1 1 d . . .
H8 H -0.2024 0.5272 0.3759 0.041 Uiso 1 1 calc R . .
C9 C -0.0379(4) 0.7353(4) 0.3419(2) 0.0321(10) Uani 1 1 d . . .
H9A H -0.1300 0.7397 0.3355 0.048 Uiso 0.50 1 calc PR . .
H9B H -0.0087 0.7413 0.2953 0.048 Uiso 0.50 1 calc PR . .
H9C H 0.0110 0.8045 0.3788 0.048 Uiso 0.50 1 calc PR . .
H9D H 0.0448 0.7840 0.3375 0.048 Uiso 0.50 1 calc PR . .
H9E H -0.0764 0.7824 0.3778 0.048 Uiso 0.50 1 calc PR . .
H9F H -0.0961 0.7191 0.2943 0.048 Uiso 0.50 1 calc PR . .
C10 C 0.6309(4) -0.0580(4) 0.2286(2) 0.0343(11) Uani 1 1 d . . .
H10 H 0.5674 -0.0372 0.2556 0.041 Uiso 1 1 calc R . .
C11 C 0.7548(4) -0.1657(5) 0.1700(2) 0.0391(11) Uani 1 1 d . . .
H11 H 0.7899 -0.2338 0.1504 0.047 Uiso 1 1 calc R . .
C12 C 0.7956(4) -0.0441(5) 0.1668(2) 0.0363(11) Uani 1 1 d . . .
H12 H 0.8636 -0.0108 0.1439 0.044 Uiso 1 1 calc R . .
C13 C 0.5788(4) -0.2913(5) 0.2229(3) 0.0505(13) Uani 1 1 d . . .
H13A H 0.5136 -0.2725 0.2517 0.076 Uiso 1 1 calc R . .
H13B H 0.6387 -0.3358 0.2505 0.076 Uiso 1 1 calc R . .
H13C H 0.5364 -0.3438 0.1766 0.076 Uiso 1 1 calc R . .
C14 C 0.7335(4) 0.1630(5) 0.2166(3) 0.0418(12) Uani 1 1 d . . .
H14A H 0.8239 0.1996 0.2158 0.050 Uiso 1 1 calc R . .
H14B H 0.7155 0.1903 0.2656 0.050 Uiso 1 1 calc R . .
C15 C 0.6315(4) 0.1787(4) 0.0874(2) 0.0348(11) Uani 1 1 d . . .
H15 H 0.6715 0.1186 0.0634 0.042 Uiso 1 1 calc R . .
C16 C 0.5709(5) 0.3016(5) 0.1742(3) 0.0547(14) Uani 1 1 d . . .
H16 H 0.5626 0.3407 0.2208 0.066 Uiso 1 1 calc R . .
C17 C 0.5131(5) 0.3230(5) 0.1088(3) 0.0564(15) Uani 1 1 d . . .
H17 H 0.4561 0.3805 0.1008 0.068 Uiso 1 1 calc R . .
C18 C 0.5039(4) 0.2319(5) -0.0256(3) 0.0495(14) Uani 1 1 d . . .
H18A H 0.5656 0.1963 -0.0515 0.074 Uiso 1 1 calc R . .
H18B H 0.4952 0.3138 -0.0399 0.074 Uiso 1 1 calc R . .
H18C H 0.4199 0.1763 -0.0385 0.074 Uiso 1 1 calc R . .

loop_
_atom_site_aniso_label
_atom_site_aniso_U_11
_atom_site_aniso_U_22
_atom_site_aniso_U_33
_atom_site_aniso_U_23
_atom_site_aniso_U_13
_atom_site_aniso_U_12
Mo1 0.02460(18) 0.0243(2) 0.0251(2) 0.00634(16) 0.00513(15) 0.00399(14)
Mo2 0.02359(18) 0.0219(2) 0.0261(2) 0.00155(15) 0.00731(15) 0.00677(14)
Mo3 0.01819(17) 0.0258(2) 0.02481(19) 0.00412(16) 0.00575(15) 0.00338(13)
Mo4 0.01683(17) 0.0244(2) 0.01800(18) 0.00248(14) 0.00097(14) 0.00429(13)
Mo5 0.02941(19) 0.01714(19) 0.0303(2) 0.00534(16) 0.00467(16) 0.00380(14)
Mo6 0.02646(19) 0.0236(2) 0.0235(2) 0.00447(16) 0.00592(15) 0.00106(14)
Mo7 0.02651(19) 0.0218(2) 0.0278(2) 0.00033(16) 0.00468(16) 0.00054(14)
Mo8 0.01818(17) 0.02047(19) 0.0259(2) 0.00421(15) 0.00461(15) 0.00354(13)
O1 0.0507(19) 0.045(2) 0.0381(19) 0.0199(16) 0.0105(15) 0.0117(15)
O2 0.0297(15) 0.0318(18) 0.0376(18) 0.0015(14) 0.0099(14) -0.0008(12)
O3 0.0234(14) 0.0260(16) 0.0339(16) 0.0079(13) 0.0062(12) 0.0095(11)
O4 0.0215(13) 0.0224(15) 0.0215(15) 0.0042(12) 0.0038(11) 0.0048(10)
O5 0.0358(16) 0.0284(18) 0.0361(18) -0.0013(14) 0.0066(14) 0.0008(12)
O6 0.0341(16) 0.0333(18) 0.050(2) 0.0053(15) 0.0203(15) 0.0118(13)
O7 0.0174(13) 0.0251(16) 0.0228(14) 0.0035(12) 0.0034(11) 0.0061(10)
O8 0.0270(15) 0.0368(19) 0.0350(17) 0.0055(14) -0.0001(13) -0.0006(12)
O9 0.0341(16) 0.0353(18) 0.0402(18) 0.0053(15) 0.0165(14) 0.0109(13)
O10 0.0271(14) 0.0285(17) 0.0238(15) 0.0074(13) 0.0088(12) 0.0053(11)
O11 0.0216(13) 0.0273(16) 0.0205(14) 0.0014(12) 0.0040(11) 0.0059(11)
O12 0.0250(14) 0.0338(18) 0.0231(15) 0.0078(13) 0.0006(12) 0.0062(12)
O13 0.0238(14) 0.0368(18) 0.0261(16) -0.0019(14) -0.0002(12) 0.0004(12)
O14 0.0438(17) 0.0254(18) 0.0450(19) 0.0136(15) 0.0041(15) -0.0004(13)
O15 0.0339(15) 0.0187(16) 0.0338(17) 0.0031(13) 0.0054(13) -0.0048(12)
O16 0.0438(18) 0.0291(18) 0.0459(19) 0.0018(15) 0.0100(15) 0.0117(13)
O17 0.0204(13) 0.0199(15) 0.0275(15) 0.0049(12) 0.0051(12) -0.0005(10)
O18 0.0206(13) 0.0228(16) 0.0266(15) 0.0060(12) 0.0010(12) 0.0042(11)
O19 0.0450(17) 0.0357(19) 0.0302(17) 0.0146(14) 0.0075(14) 0.0022(14)
O20 0.0300(15) 0.0376(19) 0.0397(18) 0.0006(15) 0.0073(14) 0.0058(13)
O21 0.0288(15) 0.0275(17) 0.0245(15) 0.0034(13) 0.0014(12) 0.0012(12)
O22 0.0207(13) 0.0232(16) 0.0236(15) 0.0032(12) 0.0030(11) 0.0021(11)
O23 0.0363(16) 0.0317(18) 0.0398(18) 0.0001(15) 0.0118(14) 0.0036(13)
O24 0.0348(17) 0.0365(19) 0.0404(19) -0.0015(15) -0.0004(14) -0.0039(13)
O25 0.0263(15) 0.0371(19) 0.0433(19) 0.0058(15) 0.0086(14) 0.0096(12)
O26 0.0219(14) 0.0291(17) 0.0304(16) 0.0041(13) 0.0026(12) 0.0007(11)
O27 0.0488(19) 0.039(2) 0.071(2) 0.0182(19) 0.0213(18) 0.0007(15)
O28 0.052(2) 0.069(3) 0.067(3) 0.031(2) 0.0027(19) 0.0102(18)
N1 0.0350(19) 0.027(2) 0.029(2) 0.0031(17) 0.0027(16) 0.0138(15)
N2 0.0246(18) 0.025(2) 0.037(2) -0.0033(17) -0.0017(16) 0.0096(14)
N3 0.0252(18) 0.029(2) 0.033(2) -0.0022(17) 0.0018(16) 0.0104(14)
N4 0.0216(17) 0.028(2) 0.0283(19) 0.0020(16) 0.0043(15) 0.0055(14)
N5 0.0274(19) 0.038(2) 0.030(2) 0.0123(18) 0.0010(16) 0.0015(15)
N6 0.0301(19) 0.040(2) 0.025(2) 0.0137(17) 0.0040(16) -0.0013(16)
N7 0.0322(19) 0.035(2) 0.029(2) 0.0042(17) 0.0052(17) 0.0009(16)
N8 0.0284(19) 0.037(2) 0.042(2) 0.0136(19) 0.0042(18) -0.0001(16)
C1 0.022(2) 0.031(3) 0.040(3) 0.007(2) 0.005(2) 0.0084(17)
C2 0.033(2) 0.025(3) 0.045(3) 0.003(2) -0.003(2) 0.0034(18)
C3 0.033(2) 0.029(3) 0.044(3) 0.009(2) 0.009(2) 0.0072(19)
C4 0.058(3) 0.059(4) 0.038(3) 0.004(3) 0.014(2) 0.021(3)
C5 0.035(2) 0.033(3) 0.039(3) -0.006(2) -0.005(2) 0.0162(19)
C6 0.019(2) 0.033(3) 0.032(2) 0.000(2) 0.0007(18) 0.0043(17)
C7 0.029(2) 0.035(3) 0.052(3) 0.011(2) 0.015(2) 0.0070(19)
C8 0.024(2) 0.032(3) 0.049(3) 0.006(2) 0.009(2) 0.0078(18)
C9 0.031(2) 0.030(3) 0.036(3) 0.008(2) 0.004(2) 0.0068(18)
C10 0.027(2) 0.043(3) 0.030(2) 0.008(2) 0.0040(19) 0.0002(19)
C11 0.033(2) 0.055(3) 0.033(3) 0.012(2) 0.006(2) 0.014(2)
C12 0.023(2) 0.051(3) 0.038(3) 0.016(2) 0.010(2) 0.005(2)
C13 0.053(3) 0.041(3) 0.060(3) 0.023(3) 0.011(3) 0.001(2)
C14 0.045(3) 0.044(3) 0.029(3) 0.006(2) -0.001(2) -0.005(2)
C15 0.035(2) 0.039(3) 0.031(3) 0.007(2) 0.008(2) 0.004(2)
C16 0.067(4) 0.053(4) 0.045(3) -0.002(3) 0.013(3) 0.019(3)
C17 0.062(3) 0.054(4) 0.058(4) 0.006(3) 0.013(3) 0.026(3)
C18 0.035(3) 0.071(4) 0.045(3) 0.030(3) 0.001(2) 0.008(2)

loop_
_atom_type_symbol
_atom_type_description
_atom_type_scat_dispersion_real
_atom_type_scat_dispersion_imag
_atom_type_scat_source
C C 0.0033 0.0016 'International Tables Vol C Tables 4.2.6.8 and 6.1.1.4'
H H 0.0000 0.0000 'International Tables Vol C Tables 4.2.6.8 and 6.1.1.4'
N N 0.0061 0.0033 'International Tables Vol C Tables 4.2.6.8 and 6.1.1.4'
O O 0.0106 0.0060 'International Tables Vol C Tables 4.2.6.8 and 6.1.1.4'
Mo Mo -1.6832 0.6857 'International Tables Vol C Tables 4.2.6.8 and 6.1.1.4'

loop_
_geom_angle_atom_site_label_1
_geom_angle_atom_site_label_2
_geom_angle_atom_site_label_3
_geom_angle
_geom_angle_site_symmetry_1
_geom_angle_site_symmetry_3
O1 Mo1 O2 104.44(14) . .
O1 Mo1 O3 102.63(13) . .
O2 Mo1 O3 98.84(12) . .
O1 Mo1 O10 101.40(13) . 2_656
O2 Mo1 O10 98.60(12) . 2_656
O3 Mo1 O10 145.58(11) . 2_656
O1 Mo1 O12 92.03(12) . 2_656
O2 Mo1 O12 163.52(12) . 2_656
O3 Mo1 O12 77.77(10) . 2_656
O10 Mo1 O12 77.11(10) 2_656 2_656
O1 Mo1 O4 161.87(12) . .
O2 Mo1 O4 93.67(11) . .
O3 Mo1 O4 74.89(10) . .
O10 Mo1 O4 74.58(10) 2_656 .
O12 Mo1 O4 69.86(9) 2_656 .
O6 Mo2 O5 105.10(14) . .
O6 Mo2 O3 100.75(13) . .
O5 Mo2 O3 101.50(13) . .
O6 Mo2 O11 100.99(12) . .
O5 Mo2 O11 98.16(12) . .
O3 Mo2 O11 145.60(11) . .
O6 Mo2 O4 159.43(11) . .
O5 Mo2 O4 95.32(11) . .
O3 Mo2 O4 77.14(10) . .
O11 Mo2 O4 73.15(10) . .
O6 Mo2 O7 88.08(11) . .
O5 Mo2 O7 164.69(11) . .
O3 Mo2 O7 83.24(10) . .
O11 Mo2 O7 71.20(9) . .
O4 Mo2 O7 71.35(8) . .
O6 Mo2 Mo4 135.84(10) . .
O5 Mo2 Mo4 86.70(10) . .
O3 Mo2 Mo4 118.70(8) . .
O11 Mo2 Mo4 34.85(7) . .
O4 Mo2 Mo4 41.56(6) . .
O7 Mo2 Mo4 78.31(6) . .
O8 Mo3 O9 104.66(13) . .
O8 Mo3 O10 99.40(13) . .
O9 Mo3 O10 98.97(13) . .
O8 Mo3 O7 100.39(12) . .
O9 Mo3 O7 103.43(13) . .
O10 Mo3 O7 145.09(10) . .
O8 Mo3 O4 96.76(11) . 2_656
O9 Mo3 O4 158.56(11) . 2_656
O10 Mo3 O4 76.16(10) . 2_656
O7 Mo3 O4 73.19(9) . 2_656
O8 Mo3 O11 166.79(11) . .
O9 Mo3 O11 87.56(11) . .
O10 Mo3 O11 83.31(10) . .
O7 Mo3 O11 71.37(9) . .
O4 Mo3 O11 71.21(9) 2_656 .
O8 Mo3 Mo4 88.93(10) . 2_656
O9 Mo3 Mo4 138.39(10) . 2_656
O10 Mo3 Mo4 117.67(7) . 2_656
O7 Mo3 Mo4 34.97(7) . 2_656
O4 Mo3 Mo4 41.52(6) 2_656 2_656
O11 Mo3 Mo4 78.44(6) . 2_656
O13 Mo4 O12 105.84(13) . .
O13 Mo4 O11 100.31(12) . .
O12 Mo4 O11 96.60(11) . .
O13 Mo4 O7 100.96(11) . 2_656
O12 Mo4 O7 97.12(12) . 2_656
O11 Mo4 O7 150.40(10) . 2_656
O13 Mo4 O4 97.80(12) . .
O12 Mo4 O4 156.35(10) . .
O11 Mo4 O4 78.48(10) . .
O7 Mo4 O4 78.45(10) 2_656 .
O13 Mo4 O4 173.81(12) . 2_656
O12 Mo4 O4 80.35(10) . 2_656
O11 Mo4 O4 78.58(9) . 2_656
O7 Mo4 O4 78.05(9) 2_656 2_656
O4 Mo4 O4 76.01(10) . 2_656
O13 Mo4 Mo2 89.01(10) . .
O12 Mo4 Mo2 131.97(8) . .
O11 Mo4 Mo2 35.38(8) . .
O7 Mo4 Mo2 125.09(8) 2_656 .
O4 Mo4 Mo2 46.64(6) . .
O4 Mo4 Mo2 86.64(6) 2_656 .
O13 Mo4 Mo3 89.47(9) . 2_656
O12 Mo4 Mo3 132.03(9) . 2_656
O11 Mo4 Mo3 125.58(8) . 2_656
O7 Mo4 Mo3 34.91(8) 2_656 2_656
O4 Mo4 Mo3 47.11(6) . 2_656
O4 Mo4 Mo3 86.32(6) 2_656 2_656
Mo2 Mo4 Mo3 92.436(14) . 2_656
O14 Mo5 O16 105.37(15) . .
O14 Mo5 O15 99.75(12) . .
O16 Mo5 O15 102.71(13) . .
O14 Mo5 O18 100.80(12) . .
O16 Mo5 O18 97.63(12) . .
O15 Mo5 O18 145.96(11) . .
O14 Mo5 O22 159.09(12) . 2_765
O16 Mo5 O22 95.38(12) . 2_765
O15 Mo5 O22 77.66(10) . 2_765
O18 Mo5 O22 73.46(10) . 2_765
O14 Mo5 O17 87.23(12) . .
O16 Mo5 O17 164.92(12) . .
O15 Mo5 O17 82.81(10) . .
O18 Mo5 O17 71.43(9) . .
O22 Mo5 O17 71.87(9) 2_765 .
O14 Mo5 Mo8 136.14(10) . 2_765
O16 Mo5 Mo8 85.98(10) . 2_765
O15 Mo5 Mo8 119.24(8) . 2_765
O18 Mo5 Mo8 35.34(8) . 2_765
O22 Mo5 Mo8 41.58(6) 2_765 2_765
O17 Mo5 Mo8 79.13(6) . 2_765
O19 Mo6 O20 104.92(14) . .
O19 Mo6 O21 100.84(12) . .
O20 Mo6 O21 101.80(12) . .
O19 Mo6 O17 101.62(12) . .
O20 Mo6 O17 97.06(12) . .
O21 Mo6 O17 145.70(10) . .
O19 Mo6 O22 160.47(12) . .
O20 Mo6 O22 94.41(12) . .
O21 Mo6 O22 77.42(10) . .
O17 Mo6 O22 72.75(10) . .
O19 Mo6 O18 89.19(12) . .
O20 Mo6 O18 163.49(12) . .
O21 Mo6 O18 83.49(10) . .
O17 Mo6 O18 71.28(9) . .
O22 Mo6 O18 71.28(9) . .
O19 Mo6 Mo8 136.31(10) . .
O20 Mo6 Mo8 85.25(10) . .
O21 Mo6 Mo8 118.81(8) . .
O17 Mo6 Mo8 34.72(7) . .
O22 Mo6 Mo8 41.40(6) . .
O18 Mo6 Mo8 78.55(6) . .
O24 Mo7 O23 105.38(14) . .
O24 Mo7 O21 105.49(13) . .
O23 Mo7 O21 98.43(13) . .
O24 Mo7 O15 100.61(13) . 2_765
O23 Mo7 O15 97.84(13) . 2_765
O21 Mo7 O15 144.16(11) . 2_765
O24 Mo7 O26 90.75(12) . 2_765
O23 Mo7 O26 163.82(11) . 2_765
O21 Mo7 O26 77.92(11) . 2_765
O15 Mo7 O26 77.60(11) 2_765 2_765
O24 Mo7 O22 159.82(12) . .
O23 Mo7 O22 94.53(11) . .
O21 Mo7 O22 74.13(10) . .
O15 Mo7 O22 72.92(9) 2_765 .
O26 Mo7 O22 69.30(8) 2_765 .
O25 Mo8 O26 104.54(12) . .
O25 Mo8 O17 101.76(13) . .
O26 Mo8 O17 96.78(12) . .
O25 Mo8 O18 102.09(13) . 2_765
O26 Mo8 O18 95.09(12) . 2_765
O17 Mo8 O18 149.67(10) . 2_765
O25 Mo8 O22 99.86(12) . .
O26 Mo8 O22 155.57(11) . .
O17 Mo8 O22 79.27(10) . .
O18 Mo8 O22 78.42(10) 2_765 .
O25 Mo8 O22 175.81(11) . 2_765
O26 Mo8 O22 79.65(10) . 2_765
O17 Mo8 O22 77.35(9) . 2_765
O18 Mo8 O22 77.50(10) 2_765 2_765
O22 Mo8 O22 75.96(10) . 2_765
O25 Mo8 Mo5 91.07(10) . 2_765
O26 Mo8 Mo5 131.19(9) . 2_765
O17 Mo8 Mo5 125.30(7) . 2_765
O18 Mo8 Mo5 36.11(7) 2_765 2_765
O22 Mo8 Mo5 46.06(7) . 2_765
O22 Mo8 Mo5 86.20(6) 2_765 2_765
O25 Mo8 Mo6 90.84(10) . .
O26 Mo8 Mo6 132.64(9) . .
O17 Mo8 Mo6 35.87(7) . .
O18 Mo8 Mo6 125.53(7) 2_765 .
O22 Mo8 Mo6 47.15(7) . .
O22 Mo8 Mo6 86.08(6) 2_765 .
Mo5 Mo8 Mo6 92.002(14) 2_765 .
Mo2 O3 Mo1 116.05(13) . .
Mo4 O4 Mo2 91.79(9) . .
Mo4 O4 Mo3 91.38(9) . 2_656
Mo2 O4 Mo3 162.83(12) . 2_656
Mo4 O4 Mo4 103.99(10) . 2_656
Mo2 O4 Mo4 98.06(8) . 2_656
Mo3 O4 Mo4 97.53(9) 2_656 2_656
Mo4 O4 Mo1 163.22(12) . .
Mo2 O4 Mo1 85.60(8) . .
Mo3 O4 Mo1 86.50(8) 2_656 .
Mo4 O4 Mo1 92.79(9) 2_656 .
Mo3 O7 Mo4 110.11(12) . 2_656
Mo3 O7 Mo2 104.36(10) . .
Mo4 O7 Mo2 109.73(10) 2_656 .
Mo3 O10 Mo1 117.00(13) . 2_656
Mo4 O11 Mo2 109.77(12) . .
Mo4 O11 Mo3 110.06(11) . .
Mo2 O11 Mo3 103.69(10) . .
Mo4 O12 Mo1 117.00(12) . 2_656
Mo5 O15 Mo7 117.51(12) . 2_765
Mo8 O17 Mo6 109.41(12) . .
Mo8 O17 Mo5 110.62(11) . .
Mo6 O17 Mo5 103.93(10) . .
Mo8 O18 Mo5 108.55(12) 2_765 .
Mo8 O18 Mo6 111.40(12) 2_765 .
Mo5 O18 Mo6 104.06(9) . .
Mo6 O21 Mo7 117.99(13) . .
Mo8 O22 Mo5 92.36(10) . 2_765
Mo8 O22 Mo6 91.45(9) . .
Mo5 O22 Mo6 163.34(12) 2_765 .
Mo8 O22 Mo8 104.04(10) . 2_765
Mo5 O22 Mo8 97.57(9) 2_765 2_765
Mo6 O22 Mo8 97.22(9) . 2_765
Mo8 O22 Mo7 164.65(12) . .
Mo5 O22 Mo7 86.42(8) 2_765 .
Mo6 O22 Mo7 85.63(8) . .
Mo8 O22 Mo7 91.28(8) 2_765 .
Mo8 O26 Mo7 119.77(12) . 2_765
H1W O27 H2W 111.5 . .
H3W O28 H4W 108.6 . .
C1 N1 C2 108.3(4) . .
C1 N1 C4 124.2(4) . .
C2 N1 C4 127.3(4) . .
C1 N2 C3 107.8(4) . .
C1 N2 C5 125.0(4) . .
C3 N2 C5 127.1(4) . .
C6 N3 C7 109.2(3) . .
C6 N3 C5 125.8(3) . .
C7 N3 C5 124.9(4) . .
C6 N4 C8 107.7(4) . .
C6 N4 C9 126.9(3) . .
C8 N4 C9 125.4(3) . .
C10 N5 C11 109.1(4) . .
C10 N5 C13 126.2(4) . .
C11 N5 C13 124.6(4) . .
C10 N6 C12 108.2(4) . .
C10 N6 C14 126.7(4) . .
C12 N6 C14 125.1(4) . .
C15 N7 C16 108.6(4) . .
C15 N7 C14 125.5(4) . .
C16 N7 C14 125.8(4) . .
C15 N8 C17 108.3(4) . .
C15 N8 C18 124.7(4) . .
C17 N8 C18 126.8(4) . .
N1 C1 N2 109.4(4) . .
N1 C1 H1 125.3 . .
N2 C1 H1 125.3 . .
C3 C2 N1 107.8(4) . .
C3 C2 H2 126.1 . .
N1 C2 H2 126.1 . .
C2 C3 N2 106.6(4) . .
C2 C3 H3 126.7 . .
N2 C3 H3 126.7 . .
N1 C4 H4A 109.5 . .
N1 C4 H4B 109.5 . .
H4A C4 H4B 109.5 . .
N1 C4 H4C 109.5 . .
H4A C4 H4C 109.5 . .
H4B C4 H4C 109.5 . .
N3 C5 N2 110.5(3) . .
N3 C5 H5A 109.6 . .
N2 C5 H5A 109.6 . .
N3 C5 H5B 109.6 . .
N2 C5 H5B 109.6 . .
H5A C5 H5B 108.1 . .
N3 C6 N4 109.1(3) . .
N3 C6 H6 125.5 . .
N4 C6 H6 125.5 . .
C8 C7 N3 106.1(4) . .
C8 C7 H7 127.0 . .
N3 C7 H7 127.0 . .
C7 C8 N4 107.9(4) . .
C7 C8 H8 126.0 . .
N4 C8 H8 126.0 . .
N4 C9 H9A 109.5 . .
N4 C9 H9B 109.5 . .
H9A C9 H9B 109.5 . .
N4 C9 H9C 109.5 . .
H9A C9 H9C 109.5 . .
H9B C9 H9C 109.5 . .
N4 C9 H9D 109.5 . .
H9A C9 H9D 141.1 . .
H9B C9 H9D 56.3 . .
H9C C9 H9D 56.3 . .
N4 C9 H9E 109.5 . .
H9A C9 H9E 56.3 . .
H9B C9 H9E 141.1 . .
H9C C9 H9E 56.3 . .
H9D C9 H9E 109.5 . .
N4 C9 H9F 109.5 . .
H9A C9 H9F 56.3 . .
H9B C9 H9F 56.3 . .
H9C C9 H9F 141.1 . .
H9D C9 H9F 109.5 . .
H9E C9 H9F 109.5 . .
N5 C10 N6 108.0(4) . .
N5 C10 H10 126.0 . .
N6 C10 H10 126.0 . .
C12 C11 N5 107.7(4) . .
C12 C11 H11 126.2 . .
N5 C11 H11 126.2 . .
C11 C12 N6 107.0(4) . .
C11 C12 H12 126.5 . .
N6 C12 H12 126.5 . .
N5 C13 H13A 109.5 . .
N5 C13 H13B 109.5 . .
H13A C13 H13B 109.5 . .
N5 C13 H13C 109.5 . .
H13A C13 H13C 109.5 . .
H13B C13 H13C 109.5 . .
N6 C14 N7 112.3(3) . .
N6 C14 H14A 109.2 . .
N7 C14 H14A 109.2 . .
N6 C14 H14B 109.2 . .
N7 C14 H14B 109.2 . .
H14A C14 H14B 107.9 . .
N8 C15 N7 108.3(4) . .
N8 C15 H15 125.8 . .
N7 C15 H15 125.8 . .
C17 C16 N7 106.7(5) . .
C17 C16 H16 126.7 . .
N7 C16 H16 126.7 . .
C16 C17 N8 108.1(5) . .
C16 C17 H17 126.0 . .
N8 C17 H17 126.0 . .
N8 C18 H18A 109.5 . .
N8 C18 H18B 109.5 . .
H18A C18 H18B 109.5 . .
N8 C18 H18C 109.5 . .
H18A C18 H18C 109.5 . .
H18B C18 H18C 109.5 . .

loop_
_geom_bond_atom_site_label_1
_geom_bond_atom_site_label_2
_geom_bond_distance
_geom_bond_site_symmetry_2
Mo1 O1 1.688(3) .
Mo1 O2 1.691(3) .
Mo1 O3 1.917(2) .
Mo1 O10 1.927(3) 2_656
Mo1 O12 2.306(3) 2_656
Mo1 O4 2.408(3) .
Mo2 O6 1.697(3) .
Mo2 O5 1.704(3) .
Mo2 O3 1.886(3) .
Mo2 O11 1.979(3) .
Mo2 O4 2.340(2) .
Mo2 O7 2.379(2) .
Mo2 Mo4 3.2166(5) .
Mo3 O8 1.694(3) .
Mo3 O9 1.703(3) .
Mo3 O10 1.904(3) .
Mo3 O7 1.963(3) .
Mo3 O4 2.360(2) 2_656
Mo3 O11 2.383(2) .
Mo3 Mo4 3.2200(5) 2_656
Mo4 O13 1.678(3) .
Mo4 O12 1.742(3) .
Mo4 O11 1.953(2) .
Mo4 O7 1.966(2) 2_656
Mo4 O4 2.135(3) .
Mo4 O4 2.376(2) 2_656
Mo4 Mo3 3.2200(5) 2_656
Mo5 O14 1.690(3) .
Mo5 O16 1.697(3) .
Mo5 O15 1.896(3) .
Mo5 O18 1.986(2) .
Mo5 O22 2.302(3) 2_765
Mo5 O17 2.355(3) .
Mo5 Mo8 3.1943(5) 2_765
Mo6 O19 1.691(3) .
Mo6 O20 1.694(3) .
Mo6 O21 1.903(2) .
Mo6 O17 1.992(2) .
Mo6 O22 2.352(3) .
Mo6 O18 2.357(3) .
Mo6 Mo8 3.2071(6) .
Mo7 O24 1.688(3) .
Mo7 O23 1.693(3) .
Mo7 O21 1.922(3) .
Mo7 O15 1.929(3) 2_765
Mo7 O26 2.270(3) 2_765
Mo7 O22 2.471(2) .
Mo8 O25 1.685(3) .
Mo8 O26 1.744(3) .
Mo8 O17 1.937(3) .
Mo8 O18 1.949(3) 2_765
Mo8 O22 2.122(2) .
Mo8 O22 2.399(2) 2_765
Mo8 Mo5 3.1943(5) 2_765
O4 Mo3 2.360(2) 2_656
O4 Mo4 2.376(2) 2_656
O7 Mo4 1.966(2) 2_656
O10 Mo1 1.927(3) 2_656
O12 Mo1 2.306(3) 2_656
O15 Mo7 1.929(3) 2_765
O18 Mo8 1.949(3) 2_765
O22 Mo5 2.302(3) 2_765
O22 Mo8 2.399(2) 2_765
O26 Mo7 2.270(3) 2_765
O27 H1W 0.8501 .
O27 H2W 0.8499 .
O28 H3W 0.8500 .
O28 H4W 0.8500 .
N1 C1 1.311(5) .
N1 C2 1.367(5) .
N1 C4 1.470(5) .
N2 C1 1.316(5) .
N2 C3 1.388(5) .
N2 C5 1.460(5) .
N3 C6 1.311(5) .
N3 C7 1.378(5) .
N3 C5 1.456(5) .
N4 C6 1.321(5) .
N4 C8 1.379(5) .
N4 C9 1.450(5) .
N5 C10 1.313(5) .
N5 C11 1.376(5) .
N5 C13 1.452(5) .
N6 C10 1.339(5) .
N6 C12 1.387(5) .
N6 C14 1.457(6) .
N7 C15 1.318(5) .
N7 C16 1.370(6) .
N7 C14 1.458(5) .
N8 C15 1.310(5) .
N8 C17 1.365(6) .
N8 C18 1.457(6) .
C1 H1 0.9300 .
C2 C3 1.328(6) .
C2 H2 0.9300 .
C3 H3 0.9300 .
C4 H4A 0.9600 .
C4 H4B 0.9600 .
C4 H4C 0.9600 .
C5 H5A 0.9700 .
C5 H5B 0.9700 .
C6 H6 0.9300 .
C7 C8 1.338(6) .
C7 H7 0.9300 .
C8 H8 0.9300 .
C9 H9A 0.9600 .
C9 H9B 0.9600 .
C9 H9C 0.9600 .
C9 H9D 0.9600 .
C9 H9E 0.9600 .
C9 H9F 0.9600 .
C10 H10 0.9300 .
C11 C12 1.321(6) .
C11 H11 0.9300 .
C12 H12 0.9300 .
C13 H13A 0.9600 .
C13 H13B 0.9600 .
C13 H13C 0.9600 .
C14 H14A 0.9700 .
C14 H14B 0.9700 .
C15 H15 0.9300 .
C16 C17 1.314(7) .
C16 H16 0.9300 .
C17 H17 0.9300 .
C18 H18A 0.9600 .
C18 H18B 0.9600 .
C18 H18C 0.9600 .

loop_
_geom_hbond_atom_site_label_D
_geom_hbond_atom_site_label_H
_geom_hbond_atom_site_label_A
_geom_hbond_distance_DH
_geom_hbond_distance_HA
_geom_hbond_distance_DA
_geom_hbond_angle_DHA
_geom_hbond_site_symmetry_A
O28 H4W O1 0.85 2.58 3.012(5) 112.9 .
O28 H4W O5 0.85 2.31 3.040(5) 144.2 2_666
O28 H3W O21 0.85 2.07 2.894(4) 162.1 1_455
O27 H2W O16 0.85 2.07 2.883(4) 160.0 1_455
O27 H1W O15 0.85 1.91 2.749(4) 169.7 2_655

loop_
_geom_torsion_atom_site_label_1
_geom_torsion_atom_site_label_2
_geom_torsion_atom_site_label_3
_geom_torsion_atom_site_label_4
_geom_torsion
_geom_torsion_site_symmetry_1
_geom_torsion_site_symmetry_2
_geom_torsion_site_symmetry_3
_geom_torsion_site_symmetry_4
O6 Mo2 Mo4 O13 -108.48(17) . . . .
O5 Mo2 Mo4 O13 -0.11(13) . . . .
O3 Mo2 Mo4 O13 101.20(13) . . . .
O11 Mo2 Mo4 O13 -109.48(15) . . . .
O4 Mo2 Mo4 O13 101.71(13) . . . .
O7 Mo2 Mo4 O13 176.71(11) . . . .
O6 Mo2 Mo4 O12 2.12(18) . . . .
O5 Mo2 Mo4 O12 110.48(15) . . . .
O3 Mo2 Mo4 O12 -148.21(14) . . . .
O11 Mo2 Mo4 O12 1.12(16) . . . .
O4 Mo2 Mo4 O12 -147.69(14) . . . .
O7 Mo2 Mo4 O12 -72.69(13) . . . .
O6 Mo2 Mo4 O11 1.00(18) . . . .
O5 Mo2 Mo4 O11 109.37(16) . . . .
O3 Mo2 Mo4 O11 -149.32(15) . . . .
O4 Mo2 Mo4 O11 -148.81(15) . . . .
O7 Mo2 Mo4 O11 -73.81(14) . . . .
O6 Mo2 Mo4 O7 148.79(17) . . . 2_656
O5 Mo2 Mo4 O7 -102.84(13) . . . 2_656
O3 Mo2 Mo4 O7 -1.53(12) . . . 2_656
O11 Mo2 Mo4 O7 147.79(15) . . . 2_656
O4 Mo2 Mo4 O7 -1.02(12) . . . 2_656
O7 Mo2 Mo4 O7 73.98(11) . . . 2_656
O6 Mo2 Mo4 O4 149.81(17) . . . .
O5 Mo2 Mo4 O4 -101.83(13) . . . .
O3 Mo2 Mo4 O4 -0.51(12) . . . .
O11 Mo2 Mo4 O4 148.81(15) . . . .
O7 Mo2 Mo4 O4 75.00(11) . . . .
O6 Mo2 Mo4 O4 75.93(15) . . . 2_656
O5 Mo2 Mo4 O4 -175.70(11) . . . 2_656
O3 Mo2 Mo4 O4 -74.39(10) . . . 2_656
O11 Mo2 Mo4 O4 74.93(14) . . . 2_656
O4 Mo2 Mo4 O4 -73.87(12) . . . 2_656
O7 Mo2 Mo4 O4 1.12(8) . . . 2_656
O6 Mo2 Mo4 Mo3 162.10(14) . . . 2_656
O5 Mo2 Mo4 Mo3 -89.54(10) . . . 2_656
O3 Mo2 Mo4 Mo3 11.77(9) . . . 2_656
O11 Mo2 Mo4 Mo3 161.10(12) . . . 2_656
O4 Mo2 Mo4 Mo3 12.29(9) . . . 2_656
O7 Mo2 Mo4 Mo3 87.29(6) . . . 2_656
O19 Mo6 Mo8 O25 106.15(17) . . . .
O20 Mo6 Mo8 O25 -0.54(13) . . . .
O21 Mo6 Mo8 O25 -101.40(13) . . . .
O17 Mo6 Mo8 O25 109.11(15) . . . .
O22 Mo6 Mo8 O25 -102.71(13) . . . .
O18 Mo6 Mo8 O25 -177.31(11) . . . .
O19 Mo6 Mo8 O26 -4.63(18) . . . .
O20 Mo6 Mo8 O26 -111.31(15) . . . .
O21 Mo6 Mo8 O26 147.82(14) . . . .
O17 Mo6 Mo8 O26 -1.66(16) . . . .
O22 Mo6 Mo8 O26 146.51(14) . . . .
O18 Mo6 Mo8 O26 71.91(13) . . . .
O19 Mo6 Mo8 O17 -2.96(18) . . . .
O20 Mo6 Mo8 O17 -109.65(15) . . . .
O21 Mo6 Mo8 O17 149.48(15) . . . .
O22 Mo6 Mo8 O17 148.18(15) . . . .
O18 Mo6 Mo8 O17 73.57(13) . . . .
O19 Mo6 Mo8 O18 -148.30(17) . . . 2_765
O20 Mo6 Mo8 O18 105.01(13) . . . 2_765
O21 Mo6 Mo8 O18 4.14(13) . . . 2_765
O17 Mo6 Mo8 O18 -145.34(15) . . . 2_765
O22 Mo6 Mo8 O18 2.83(13) . . . 2_765
O18 Mo6 Mo8 O18 -71.77(13) . . . 2_765
O19 Mo6 Mo8 O22 -151.14(17) . . . .
O20 Mo6 Mo8 O22 102.17(14) . . . .
O21 Mo6 Mo8 O22 1.31(13) . . . .
O17 Mo6 Mo8 O22 -148.18(15) . . . .
O18 Mo6 Mo8 O22 -74.60(11) . . . .
O19 Mo6 Mo8 O22 -76.70(15) . . . 2_765
O20 Mo6 Mo8 O22 176.61(11) . . . 2_765
O21 Mo6 Mo8 O22 75.75(11) . . . 2_765
O17 Mo6 Mo8 O22 -73.74(13) . . . 2_765
O22 Mo6 Mo8 O22 74.44(13) . . . 2_765
O18 Mo6 Mo8 O22 -0.16(9) . . . 2_765
O19 Mo6 Mo8 Mo5 -162.75(14) . . . 2_765
O20 Mo6 Mo8 Mo5 90.56(10) . . . 2_765
O21 Mo6 Mo8 Mo5 -10.31(9) . . . 2_765
O17 Mo6 Mo8 Mo5 -159.79(12) . . . 2_765
O22 Mo6 Mo8 Mo5 -11.61(9) . . . 2_765
O18 Mo6 Mo8 Mo5 -86.21(6) . . . 2_765
O6 Mo2 O3 Mo1 178.11(14) . . . .
O5 Mo2 O3 Mo1 70.10(16) . . . .
O11 Mo2 O3 Mo1 -53.5(2) . . . .
O4 Mo2 O3 Mo1 -22.80(13) . . . .
O7 Mo2 O3 Mo1 -95.15(14) . . . .
Mo4 Mo2 O3 Mo1 -22.45(16) . . . .
O1 Mo1 O3 Mo2 -176.15(15) . . . .
O2 Mo1 O3 Mo2 -69.09(17) . . . .
O10 Mo1 O3 Mo2 50.6(3) 2_656 . . .
O12 Mo1 O3 Mo2 94.50(14) 2_656 . . .
O4 Mo1 O3 Mo2 22.35(12) . . . .
O13 Mo4 O4 Mo2 -81.18(11) . . . .
O12 Mo4 O4 Mo2 97.9(3) . . . .
O11 Mo4 O4 Mo2 17.82(9) . . . .
O7 Mo4 O4 Mo2 179.15(10) 2_656 . . .
O4 Mo4 O4 Mo2 98.76(10) 2_656 . . .
Mo3 Mo4 O4 Mo2 -163.13(12) 2_656 . . .
O13 Mo4 O4 Mo3 81.95(11) . . . 2_656
O12 Mo4 O4 Mo3 -99.0(3) . . . 2_656
O11 Mo4 O4 Mo3 -179.05(10) . . . 2_656
O7 Mo4 O4 Mo3 -17.72(8) 2_656 . . 2_656
O4 Mo4 O4 Mo3 -98.11(11) 2_656 . . 2_656
Mo2 Mo4 O4 Mo3 163.13(12) . . . 2_656
O13 Mo4 O4 Mo4 -179.94(11) . . . 2_656
O12 Mo4 O4 Mo4 -0.9(3) . . . 2_656
O11 Mo4 O4 Mo4 -80.94(10) . . . 2_656
O7 Mo4 O4 Mo4 80.39(10) 2_656 . . 2_656
O4 Mo4 O4 Mo4 0.0 2_656 . . 2_656
Mo2 Mo4 O4 Mo4 -98.76(10) . . . 2_656
Mo3 Mo4 O4 Mo4 98.11(11) 2_656 . . 2_656
O13 Mo4 O4 Mo1 -0.5(4) . . . .
O12 Mo4 O4 Mo1 178.5(3) . . . .
O11 Mo4 O4 Mo1 98.5(4) . . . .
O7 Mo4 O4 Mo1 -100.2(4) 2_656 . . .
O4 Mo4 O4 Mo1 179.4(5) 2_656 . . .
Mo2 Mo4 O4 Mo1 80.7(4) . . . .
Mo3 Mo4 O4 Mo1 -82.4(4) 2_656 . . .
O6 Mo2 O4 Mo4 -94.1(3) . . . .
O5 Mo2 O4 Mo4 78.93(12) . . . .
O3 Mo2 O4 Mo4 179.54(11) . . . .
O11 Mo2 O4 Mo4 -18.01(9) . . . .
O7 Mo2 O4 Mo4 -93.35(10) . . . .
O6 Mo2 O4 Mo3 165.3(4) . . . 2_656
O5 Mo2 O4 Mo3 -21.6(4) . . . 2_656
O3 Mo2 O4 Mo3 79.0(4) . . . 2_656
O11 Mo2 O4 Mo3 -118.5(4) . . . 2_656
O7 Mo2 O4 Mo3 166.1(4) . . . 2_656
Mo4 Mo2 O4 Mo3 -100.5(4) . . . 2_656
O6 Mo2 O4 Mo4 10.3(4) . . . 2_656
O5 Mo2 O4 Mo4 -176.67(12) . . . 2_656
O3 Mo2 O4 Mo4 -76.06(10) . . . 2_656
O11 Mo2 O4 Mo4 86.39(10) . . . 2_656
O7 Mo2 O4 Mo4 11.06(8) . . . 2_656
Mo4 Mo2 O4 Mo4 104.41(11) . . . 2_656
O6 Mo2 O4 Mo1 102.5(3) . . . .
O5 Mo2 O4 Mo1 -84.47(12) . . . .
O3 Mo2 O4 Mo1 16.14(9) . . . .
O11 Mo2 O4 Mo1 178.59(10) . . . .
O7 Mo2 O4 Mo1 103.26(9) . . . .
Mo4 Mo2 O4 Mo1 -163.39(11) . . . .
O1 Mo1 O4 Mo4 177.9(4) . . . .
O2 Mo1 O4 Mo4 0.6(4) . . . .
O3 Mo1 O4 Mo4 -97.6(4) . . . .
O10 Mo1 O4 Mo4 98.5(4) 2_656 . . .
O12 Mo1 O4 Mo4 -179.9(4) 2_656 . . .
O1 Mo1 O4 Mo2 -100.5(4) . . . .
O2 Mo1 O4 Mo2 82.14(11) . . . .
O3 Mo1 O4 Mo2 -16.03(9) . . . .
O10 Mo1 O4 Mo2 -179.93(10) 2_656 . . .
O12 Mo1 O4 Mo2 -98.29(9) 2_656 . . .
O1 Mo1 O4 Mo3 94.8(4) . . . 2_656
O2 Mo1 O4 Mo3 -82.60(11) . . . 2_656
O3 Mo1 O4 Mo3 179.23(10) . . . 2_656
O10 Mo1 O4 Mo3 15.32(9) 2_656 . . 2_656
O12 Mo1 O4 Mo3 96.97(9) 2_656 . . 2_656
O1 Mo1 O4 Mo4 -2.6(4) . . . 2_656
O2 Mo1 O4 Mo4 -179.98(11) . . . 2_656
O3 Mo1 O4 Mo4 81.84(10) . . . 2_656
O10 Mo1 O4 Mo4 -82.06(10) 2_656 . . 2_656
O12 Mo1 O4 Mo4 -0.42(8) 2_656 . . 2_656
O8 Mo3 O7 Mo4 -72.84(14) . . . 2_656
O9 Mo3 O7 Mo4 179.21(12) . . . 2_656
O10 Mo3 O7 Mo4 50.7(2) . . . 2_656
O4 Mo3 O7 Mo4 21.15(10) 2_656 . . 2_656
O11 Mo3 O7 Mo4 96.48(12) . . . 2_656
O8 Mo3 O7 Mo2 169.46(11) . . . .
O9 Mo3 O7 Mo2 61.51(12) . . . .
O10 Mo3 O7 Mo2 -67.0(2) . . . .
O4 Mo3 O7 Mo2 -96.55(10) 2_656 . . .
O11 Mo3 O7 Mo2 -21.22(8) . . . .
Mo4 Mo3 O7 Mo2 -117.70(14) 2_656 . . .
O6 Mo2 O7 Mo3 -76.43(13) . . . .
O5 Mo2 O7 Mo3 73.4(5) . . . .
O3 Mo2 O7 Mo3 -177.49(12) . . . .
O11 Mo2 O7 Mo3 25.86(10) . . . .
O4 Mo2 O7 Mo3 103.85(11) . . . .
Mo4 Mo2 O7 Mo3 61.29(8) . . . .
O6 Mo2 O7 Mo4 165.60(15) . . . 2_656
O5 Mo2 O7 Mo4 -44.6(5) . . . 2_656
O3 Mo2 O7 Mo4 64.54(12) . . . 2_656
O11 Mo2 O7 Mo4 -92.10(13) . . . 2_656
O4 Mo2 O7 Mo4 -14.12(11) . . . 2_656
Mo4 Mo2 O7 Mo4 -56.67(10) . . . 2_656
O8 Mo3 O10 Mo1 72.89(15) . . . 2_656
O9 Mo3 O10 Mo1 179.50(14) . . . 2_656
O7 Mo3 O10 Mo1 -50.9(2) . . . 2_656
O4 Mo3 O10 Mo1 -21.81(12) 2_656 . . 2_656
O11 Mo3 O10 Mo1 -94.05(13) . . . 2_656
Mo4 Mo3 O10 Mo1 -20.87(16) 2_656 . . 2_656
O13 Mo4 O11 Mo2 73.35(14) . . . .
O12 Mo4 O11 Mo2 -179.16(12) . . . .
O7 Mo4 O11 Mo2 -62.0(3) 2_656 . . .
O4 Mo4 O11 Mo2 -22.60(11) . . . .
O4 Mo4 O11 Mo2 -100.44(12) 2_656 . . .
Mo3 Mo4 O11 Mo2 -23.45(15) 2_656 . . .
O13 Mo4 O11 Mo3 -173.13(13) . . . .
O12 Mo4 O11 Mo3 -65.64(13) . . . .
O7 Mo4 O11 Mo3 51.5(3) 2_656 . . .
O4 Mo4 O11 Mo3 90.92(12) . . . .
O4 Mo4 O11 Mo3 13.08(10) 2_656 . . .
Mo2 Mo4 O11 Mo3 113.52(16) . . . .
Mo3 Mo4 O11 Mo3 90.07(11) 2_656 . . .
O6 Mo2 O11 Mo4 -179.29(13) . . . .
O5 Mo2 O11 Mo4 -72.08(14) . . . .
O3 Mo2 O11 Mo4 52.4(2) . . . .
O4 Mo2 O11 Mo4 21.04(10) . . . .
O7 Mo2 O11 Mo4 96.57(12) . . . .
O6 Mo2 O11 Mo3 63.15(13) . . . .
O5 Mo2 O11 Mo3 170.36(12) . . . .
O3 Mo2 O11 Mo3 -65.17(19) . . . .
O4 Mo2 O11 Mo3 -96.52(10) . . . .
O7 Mo2 O11 Mo3 -20.99(8) . . . .
Mo4 Mo2 O11 Mo3 -117.56(16) . . . .
O8 Mo3 O11 Mo4 -38.8(6) . . . .
O9 Mo3 O11 Mo4 163.30(15) . . . .
O10 Mo3 O11 Mo4 63.97(13) . . . .
O7 Mo3 O11 Mo4 -91.66(13) . . . .
O4 Mo3 O11 Mo4 -13.65(11) 2_656 . . .
Mo4 Mo3 O11 Mo4 -56.11(10) 2_656 . . .
O8 Mo3 O11 Mo2 78.6(5) . . . .
O9 Mo3 O11 Mo2 -79.34(13) . . . .
O10 Mo3 O11 Mo2 -178.67(12) . . . .
O7 Mo3 O11 Mo2 25.71(10) . . . .
O4 Mo3 O11 Mo2 103.72(11) 2_656 . . .
Mo4 Mo3 O11 Mo2 61.25(8) 2_656 . . .
O13 Mo4 O12 Mo1 -179.49(13) . . . 2_656
O11 Mo4 O12 Mo1 77.80(14) . . . 2_656
O7 Mo4 O12 Mo1 -75.91(13) 2_656 . . 2_656
O4 Mo4 O12 Mo1 1.5(3) . . . 2_656
O4 Mo4 O12 Mo1 0.62(12) 2_656 . . 2_656
Mo2 Mo4 O12 Mo1 77.15(16) . . . 2_656
Mo3 Mo4 O12 Mo1 -75.43(14) 2_656 . . 2_656
O14 Mo5 O15 Mo7 -179.36(16) . . . 2_765
O16 Mo5 O15 Mo7 -71.03(18) . . . 2_765
O18 Mo5 O15 Mo7 54.2(3) . . . 2_765
O22 Mo5 O15 Mo7 21.79(14) 2_765 . . 2_765
O17 Mo5 O15 Mo7 94.72(15) . . . 2_765
Mo8 Mo5 O15 Mo7 21.49(18) 2_765 . . 2_765
O25 Mo8 O17 Mo6 -74.80(14) . . . .
O26 Mo8 O17 Mo6 178.77(12) . . . .
O18 Mo8 O17 Mo6 66.4(2) 2_765 . . .
O22 Mo8 O17 Mo6 23.17(11) . . . .
O22 Mo8 O17 Mo6 101.02(11) 2_765 . . .
Mo5 Mo8 O17 Mo6 25.03(14) 2_765 . . .
O25 Mo8 O17 Mo5 171.29(11) . . . .
O26 Mo8 O17 Mo5 64.86(12) . . . .
O18 Mo8 O17 Mo5 -47.5(2) 2_765 . . .
O22 Mo8 O17 Mo5 -90.74(11) . . . .
O22 Mo8 O17 Mo5 -12.89(9) 2_765 . . .
Mo5 Mo8 O17 Mo5 -88.88(11) 2_765 . . .
Mo6 Mo8 O17 Mo5 -113.91(14) . . . .
O19 Mo6 O17 Mo8 177.91(13) . . . .
O20 Mo6 O17 Mo8 71.03(14) . . . .
O21 Mo6 O17 Mo8 -52.1(2) . . . .
O22 Mo6 O17 Mo8 -21.42(10) . . . .
O18 Mo6 O17 Mo8 -96.96(12) . . . .
O19 Mo6 O17 Mo5 -63.92(13) . . . .
O20 Mo6 O17 Mo5 -170.79(13) . . . .
O21 Mo6 O17 Mo5 66.0(2) . . . .
O22 Mo6 O17 Mo5 96.76(10) . . . .
O18 Mo6 O17 Mo5 21.21(9) . . . .
Mo8 Mo6 O17 Mo5 118.17(15) . . . .
O14 Mo5 O17 Mo8 -165.70(13) . . . .
O16 Mo5 O17 Mo8 47.1(5) . . . .
O15 Mo5 O17 Mo8 -65.51(12) . . . .
O18 Mo5 O17 Mo8 91.93(12) . . . .
O22 Mo5 O17 Mo8 13.81(10) 2_765 . . .
Mo8 Mo5 O17 Mo8 56.20(9) 2_765 . . .
O14 Mo5 O17 Mo6 76.96(13) . . . .
O16 Mo5 O17 Mo6 -70.3(5) . . . .
O15 Mo5 O17 Mo6 177.15(12) . . . .
O18 Mo5 O17 Mo6 -25.41(11) . . . .
O22 Mo5 O17 Mo6 -103.53(11) 2_765 . . .
Mo8 Mo5 O17 Mo6 -61.14(8) 2_765 . . .
O14 Mo5 O18 Mo8 179.20(13) . . . 2_765
O16 Mo5 O18 Mo8 71.87(15) . . . 2_765
O15 Mo5 O18 Mo8 -54.6(2) . . . 2_765
O22 Mo5 O18 Mo8 -21.51(10) 2_765 . . 2_765
O17 Mo5 O18 Mo8 -97.46(13) . . . 2_765
O14 Mo5 O18 Mo6 -62.06(14) . . . .
O16 Mo5 O18 Mo6 -169.39(13) . . . .
O15 Mo5 O18 Mo6 64.1(2) . . . .
O22 Mo5 O18 Mo6 97.23(11) 2_765 . . .
O17 Mo5 O18 Mo6 21.28(9) . . . .
Mo8 Mo5 O18 Mo6 118.74(16) 2_765 . . .
O19 Mo6 O18 Mo8 -166.09(13) . . . 2_765
O20 Mo6 O18 Mo8 44.7(4) . . . 2_765
O21 Mo6 O18 Mo8 -65.08(13) . . . 2_765
O17 Mo6 O18 Mo8 91.35(13) . . . 2_765
O22 Mo6 O18 Mo8 13.80(10) . . . 2_765
Mo8 Mo6 O18 Mo8 56.12(9) . . . 2_765
O19 Mo6 O18 Mo5 77.14(13) . . . .
O20 Mo6 O18 Mo5 -72.0(4) . . . .
O21 Mo6 O18 Mo5 178.15(13) . . . .
O17 Mo6 O18 Mo5 -25.42(11) . . . .
O22 Mo6 O18 Mo5 -102.97(12) . . . .
Mo8 Mo6 O18 Mo5 -60.65(9) . . . .
O19 Mo6 O21 Mo7 -179.44(15) . . . .
O20 Mo6 O21 Mo7 -71.51(17) . . . .
O17 Mo6 O21 Mo7 50.4(3) . . . .
O22 Mo6 O21 Mo7 20.43(13) . . . .
O18 Mo6 O21 Mo7 92.64(15) . . . .
Mo8 Mo6 O21 Mo7 19.55(17) . . . .
O24 Mo7 O21 Mo6 -178.74(15) . . . .
O23 Mo7 O21 Mo6 72.63(17) . . . .
O15 Mo7 O21 Mo6 -43.5(3) 2_765 . . .
O26 Mo7 O21 Mo6 -91.34(15) 2_765 . . .
O22 Mo7 O21 Mo6 -19.71(13) . . . .
O25 Mo8 O22 Mo5 -81.88(12) . . . 2_765
O26 Mo8 O22 Mo5 95.2(3) . . . 2_765
O17 Mo8 O22 Mo5 177.90(11) . . . 2_765
O18 Mo8 O22 Mo5 18.58(9) 2_765 . . 2_765
O22 Mo8 O22 Mo5 98.41(11) 2_765 . . 2_765
Mo6 Mo8 O22 Mo5 -163.78(13) . . . 2_765
O25 Mo8 O22 Mo6 81.90(12) . . . .
O26 Mo8 O22 Mo6 -101.1(3) . . . .
O17 Mo8 O22 Mo6 -18.33(9) . . . .
O18 Mo8 O22 Mo6 -177.65(11) 2_765 . . .
O22 Mo8 O22 Mo6 -97.82(11) 2_765 . . .
Mo5 Mo8 O22 Mo6 163.78(13) 2_765 . . .
O25 Mo8 O22 Mo8 179.71(12) . . . 2_765
O26 Mo8 O22 Mo8 -3.2(3) . . . 2_765
O17 Mo8 O22 Mo8 79.49(11) . . . 2_765
O18 Mo8 O22 Mo8 -79.83(11) 2_765 . . 2_765
O22 Mo8 O22 Mo8 0.0 2_765 . . 2_765
Mo5 Mo8 O22 Mo8 -98.41(11) 2_765 . . 2_765
Mo6 Mo8 O22 Mo8 97.82(11) . . . 2_765
O25 Mo8 O22 Mo7 3.2(5) . . . .
O26 Mo8 O22 Mo7 -179.7(4) . . . .
O17 Mo8 O22 Mo7 -97.0(5) . . . .
O18 Mo8 O22 Mo7 103.7(5) 2_765 . . .
O22 Mo8 O22 Mo7 -176.5(6) 2_765 . . .
Mo5 Mo8 O22 Mo7 85.1(5) 2_765 . . .
Mo6 Mo8 O22 Mo7 -78.7(5) . . . .
O19 Mo6 O22 Mo8 94.2(3) . . . .
O20 Mo6 O22 Mo8 -77.70(12) . . . .
O21 Mo6 O22 Mo8 -178.83(12) . . . .
O17 Mo6 O22 Mo8 18.33(9) . . . .
O18 Mo6 O22 Mo8 93.87(9) . . . .
O19 Mo6 O22 Mo5 -162.6(4) . . . 2_765
O20 Mo6 O22 Mo5 25.5(4) . . . 2_765
O21 Mo6 O22 Mo5 -75.6(4) . . . 2_765
O17 Mo6 O22 Mo5 121.5(4) . . . 2_765
O18 Mo6 O22 Mo5 -162.9(4) . . . 2_765
Mo8 Mo6 O22 Mo5 103.2(4) . . . 2_765
O19 Mo6 O22 Mo8 -10.2(4) . . . 2_765
O20 Mo6 O22 Mo8 177.95(11) . . . 2_765
O21 Mo6 O22 Mo8 76.82(10) . . . 2_765
O17 Mo6 O22 Mo8 -86.02(10) . . . 2_765
O18 Mo6 O22 Mo8 -10.48(8) . . . 2_765
Mo8 Mo6 O22 Mo8 -104.35(11) . . . 2_765
O19 Mo6 O22 Mo7 -100.9(3) . . . .
O20 Mo6 O22 Mo7 87.21(11) . . . .
O21 Mo6 O22 Mo7 -13.92(9) . . . .
O17 Mo6 O22 Mo7 -176.76(10) . . . .
O18 Mo6 O22 Mo7 -101.22(8) . . . .
Mo8 Mo6 O22 Mo7 164.91(12) . . . .
O24 Mo7 O22 Mo8 -174.8(4) . . . .
O23 Mo7 O22 Mo8 -4.1(5) . . . .
O21 Mo7 O22 Mo8 93.4(5) . . . .
O15 Mo7 O22 Mo8 -100.9(5) 2_765 . . .
O26 Mo7 O22 Mo8 176.2(5) 2_765 . . .
O24 Mo7 O22 Mo5 -88.9(4) . . . 2_765
O23 Mo7 O22 Mo5 81.83(12) . . . 2_765
O21 Mo7 O22 Mo5 179.33(11) . . . 2_765
O15 Mo7 O22 Mo5 -14.99(10) 2_765 . . 2_765
O26 Mo7 O22 Mo5 -97.86(10) 2_765 . . 2_765
O24 Mo7 O22 Mo6 105.8(4) . . . .
O23 Mo7 O22 Mo6 -83.51(12) . . . .
O21 Mo7 O22 Mo6 13.98(9) . . . .
O15 Mo7 O22 Mo6 179.66(11) 2_765 . . .
O26 Mo7 O22 Mo6 96.80(10) 2_765 . . .
O24 Mo7 O22 Mo8 8.6(4) . . . 2_765
O23 Mo7 O22 Mo8 179.34(12) . . . 2_765
O21 Mo7 O22 Mo8 -83.17(10) . . . 2_765
O15 Mo7 O22 Mo8 82.52(11) 2_765 . . 2_765
O26 Mo7 O22 Mo8 -0.35(8) 2_765 . . 2_765
O25 Mo8 O26 Mo7 -179.26(15) . . . 2_765
O17 Mo8 O26 Mo7 -75.21(15) . . . 2_765
O18 Mo8 O26 Mo7 76.83(15) 2_765 . . 2_765
O22 Mo8 O26 Mo7 3.8(4) . . . 2_765
O22 Mo8 O26 Mo7 0.55(13) 2_765 . . 2_765
Mo5 Mo8 O26 Mo7 76.11(17) 2_765 . . 2_765
Mo6 Mo8 O26 Mo7 -74.23(16) . . . 2_765
C2 N1 C1 N2 -0.4(5) . . . .
C4 N1 C1 N2 -176.3(4) . . . .
C3 N2 C1 N1 0.4(5) . . . .
C5 N2 C1 N1 -177.0(3) . . . .
C1 N1 C2 C3 0.3(5) . . . .
C4 N1 C2 C3 176.0(4) . . . .
N1 C2 C3 N2 -0.1(5) . . . .
C1 N2 C3 C2 -0.2(5) . . . .
C5 N2 C3 C2 177.1(4) . . . .
C6 N3 C5 N2 -108.0(5) . . . .
C7 N3 C5 N2 70.1(5) . . . .
C1 N2 C5 N3 87.3(5) . . . .
C3 N2 C5 N3 -89.5(5) . . . .
C7 N3 C6 N4 -0.2(5) . . . .
C5 N3 C6 N4 178.1(4) . . . .
C8 N4 C6 N3 0.3(5) . . . .
C9 N4 C6 N3 178.1(4) . . . .
C6 N3 C7 C8 0.1(5) . . . .
C5 N3 C7 C8 -178.2(4) . . . .
N3 C7 C8 N4 0.1(5) . . . .
C6 N4 C8 C7 -0.3(5) . . . .
C9 N4 C8 C7 -178.1(4) . . . .
C11 N5 C10 N6 1.1(5) . . . .
C13 N5 C10 N6 179.6(4) . . . .
C12 N6 C10 N5 -0.4(5) . . . .
C14 N6 C10 N5 -178.2(4) . . . .
C10 N5 C11 C12 -1.5(5) . . . .
C13 N5 C11 C12 -180.0(4) . . . .
N5 C11 C12 N6 1.2(5) . . . .
C10 N6 C12 C11 -0.5(5) . . . .
C14 N6 C12 C11 177.3(4) . . . .
C10 N6 C14 N7 -86.6(5) . . . .
C12 N6 C14 N7 96.0(5) . . . .
C15 N7 C14 N6 -49.8(6) . . . .
C16 N7 C14 N6 134.4(4) . . . .
C17 N8 C15 N7 -0.2(5) . . . .
C18 N8 C15 N7 -175.7(4) . . . .
C16 N7 C15 N8 0.3(5) . . . .
C14 N7 C15 N8 -176.1(4) . . . .
C15 N7 C16 C17 -0.3(6) . . . .
C14 N7 C16 C17 176.1(4) . . . .
N7 C16 C17 N8 0.1(6) . . . .
C15 N8 C17 C16 0.1(6) . . . .
C18 N8 C17 C16 175.4(5) . . . .
